data_4073534
loop_
_publ_author_name
'Beckmann, Jens'
'Heek, Timm'
'Takahashi, Masashi'

_publ_section_title
;
 The First Mixed-Valent Antimony(III/V) Oxo Clusters
 (2,6-Mes2C6H3Sb)2(ClSb)4O8and (2,6-Mes2C6H3Sb)4(ClSb)4(HOSb)2O14&#x2020;
;
_journal_issue 15
_journal_name_full Organometallics
_journal_page_first 3633
_journal_paper_doi 10.1021/om700434m
_journal_volume 26
_journal_year 2007
_chemical_formula_sum 'C104 H122 Cl4 O18 Sb10'
_chemical_formula_weight 3019.42
_chemical_name_systematic
;
 ?
;
_space_group_IT_number 2
_symmetry_cell_setting triclinic
_symmetry_space_group_name_Hall '-P 1'
_symmetry_space_group_name_H-M 'P -1'
_atom_sites_solution_hydrogens geom
_atom_sites_solution_primary direct
_atom_sites_solution_secondary difmap
_audit_creation_method SHELXL-97
_cell_angle_alpha 62.465(5)
_cell_angle_beta 63.750(5)
_cell_angle_gamma 82.683(5)
_cell_formula_units_Z 1
_cell_length_a 15.066(3)
_cell_length_b 15.160(3)
_cell_length_c 15.218(3)
_cell_measurement_temperature 173
_cell_volume 2751.2(10)
_computing_cell_refinement 'Bruker SMART'
_computing_data_collection 'Bruker SMART'
_computing_data_reduction 'Bruker SAINT'
_computing_molecular_graphics 'Bruker SHELXTL'
_computing_publication_material 'Bruker SHELXTL'
_computing_structure_refinement 'Bruker SHELXTL'
_computing_structure_solution 'Bruker SHELXTL'
_diffrn_ambient_temperature 173
_diffrn_measured_fraction_theta_full 0.983
_diffrn_measured_fraction_theta_max 0.983
_diffrn_measurement_device_type 'CCD area detector'
_diffrn_measurement_method 'phi and omega scans with .3 deg in omega'
_diffrn_radiation_monochromator graphite
_diffrn_radiation_source 'fine-focus sealed tube'
_diffrn_radiation_type MoK\a
_diffrn_radiation_wavelength 0.71073
_diffrn_reflns_av_R_equivalents 0.0269
_diffrn_reflns_av_sigmaI/netI 0.0410
_diffrn_reflns_limit_h_max 19
_diffrn_reflns_limit_h_min -16
_diffrn_reflns_limit_k_max 19
_diffrn_reflns_limit_k_min -19
_diffrn_reflns_limit_l_max 19
_diffrn_reflns_limit_l_min -19
_diffrn_reflns_number 27579
_diffrn_reflns_theta_full 27.51
_diffrn_reflns_theta_max 27.51
_diffrn_reflns_theta_min 1.52
_exptl_absorpt_coefficient_mu 2.572
_exptl_absorpt_correction_T_max 1.00
_exptl_absorpt_correction_T_min 0.68
_exptl_absorpt_correction_type empirical
_exptl_crystal_colour colourless
_exptl_crystal_density_diffrn 1.822
_exptl_crystal_density_method 'not measured'
_exptl_crystal_description block
_exptl_crystal_F_000 1468
_exptl_crystal_size_max .5
_exptl_crystal_size_mid .25
_exptl_crystal_size_min .1
_refine_diff_density_max 2.275
_refine_diff_density_min -1.362
_refine_diff_density_rms 0.237
_refine_ls_extinction_method none
_refine_ls_goodness_of_fit_ref 1.077
_refine_ls_hydrogen_treatment mixed
_refine_ls_matrix_type full
_refine_ls_number_parameters 613
_refine_ls_number_reflns 12462
_refine_ls_number_restraints 0
_refine_ls_restrained_S_all 1.077
_refine_ls_R_factor_all 0.0646
_refine_ls_R_factor_gt 0.0408
_refine_ls_shift/su_max 0.001
_refine_ls_shift/su_mean 0.000
_refine_ls_structure_factor_coef Fsqd
_refine_ls_weighting_details 'calc w=1/[\s^2^(Fo^2^)+(0.0581P)^2^+9.5323P] where P=(Fo^2^+2Fc^2^)/3'
_refine_ls_weighting_scheme calc
_refine_ls_wR_factor_gt 0.1057
_refine_ls_wR_factor_ref 0.1210
_reflns_number_gt 9353
_reflns_number_total 12462
_reflns_threshold_expression >2sigma(I)
_cod_data_source_file om700434m-file002.cif
_cod_data_source_block publication_text
_cod_original_cell_volume 2751.2(9)
_cod_original_sg_symbol_H-M P-1
_cod_database_code 4073534

loop_
_symmetry_equiv_pos_as_xyz
'x, y, z'
'-x, -y, -z'

loop_
_atom_site_label
_atom_site_type_symbol
_atom_site_fract_x
_atom_site_fract_y
_atom_site_fract_z
_atom_site_U_iso_or_equiv
_atom_site_adp_type
_atom_site_occupancy
_atom_site_symmetry_multiplicity
_atom_site_calc_flag
_atom_site_refinement_flags
C1 C 0.9906(16) 0.4311(12) 0.4021(14) 0.144(8) Uani 1 1 d .
H1A H 0.9553 0.3880 0.3924 0.173 Uiso 1 1 calc R
H1B H 0.9758 0.4001 0.4810 0.173 Uiso 1 1 calc R
C2 C 1.0989(15) 0.4358(14) 0.336(2) 0.173(9) Uani 1 1 d .
H2A H 1.1203 0.3683 0.3605 0.260 Uiso 1 1 calc R
H2B H 1.1344 0.4778 0.3460 0.260 Uiso 1 1 calc R
H2C H 1.1138 0.4644 0.2581 0.260 Uiso 1 1 calc R
C3 C 0.8511(13) 0.5208(13) 0.4347(12) 0.130(6) Uani 1 1 d .
H3A H 0.8147 0.4777 0.4261 0.157 Uiso 1 1 calc R
H3B H 0.8343 0.4926 0.5138 0.157 Uiso 1 1 calc R
C4 C 0.8211(13) 0.6185(15) 0.3974(17) 0.159(8) Uani 1 1 d .
H4A H 0.7492 0.6162 0.4399 0.239 Uiso 1 1 calc R
H4B H 0.8370 0.6462 0.3192 0.239 Uiso 1 1 calc R
H4C H 0.8561 0.6610 0.4072 0.239 Uiso 1 1 calc R
O9 O 0.9561(8) 0.5215(7) 0.3738(7) 0.103(3) Uani 1 1 d .
C10 C 0.3956(4) -0.1210(4) 0.3529(5) 0.0243(12) Uani 1 1 d .
C11 C 0.4468(5) -0.1000(5) 0.3997(5) 0.0323(14) Uani 1 1 d .
C12 C 0.4235(6) -0.1638(6) 0.5102(6) 0.0475(19) Uani 1 1 d .
H12 H 0.4577 -0.1520 0.5439 0.057 Uiso 1 1 calc R
C13 C 0.3524(7) -0.2430(6) 0.5708(6) 0.056(2) Uani 1 1 d .
H13 H 0.3380 -0.2858 0.6458 0.067 Uiso 1 1 calc R
C14 C 0.3006(6) -0.2615(6) 0.5231(6) 0.0484(19) Uani 1 1 d .
H14 H 0.2511 -0.3165 0.5658 0.058 Uiso 1 1 calc R
C15 C 0.3213(5) -0.1995(5) 0.4132(5) 0.0312(13) Uani 1 1 d .
C20 C 0.5230(5) -0.0131(5) 0.3357(5) 0.0283(13) Uani 1 1 d .
C21 C 0.6236(5) -0.0264(5) 0.2856(5) 0.0350(15) Uani 1 1 d .
C22 C 0.6942(5) 0.0566(6) 0.2211(6) 0.0396(16) Uani 1 1 d .
H22 H 0.7622 0.0475 0.1859 0.048 Uiso 1 1 calc R
C23 C 0.6687(5) 0.1511(6) 0.2068(6) 0.0407(16) Uani 1 1 d .
C24 C 0.5682(5) 0.1619(6) 0.2630(6) 0.0383(16) Uani 1 1 d .
H24 H 0.5492 0.2260 0.2567 0.046 Uiso 1 1 calc R
C25 C 0.4954(5) 0.0809(5) 0.3280(5) 0.0319(14) Uani 1 1 d .
C26 C 0.6572(6) -0.1301(6) 0.3055(7) 0.0478(18) Uani 1 1 d .
H26A H 0.7296 -0.1249 0.2640 0.072 Uiso 1 1 calc R
H26B H 0.6252 -0.1607 0.2811 0.072 Uiso 1 1 calc R
H26C H 0.6386 -0.1716 0.3842 0.072 Uiso 1 1 calc R
C27 C 0.7449(6) 0.2402(7) 0.1352(7) 0.058(2) Uani 1 1 d .
H27A H 0.7122 0.3002 0.1361 0.087 Uiso 1 1 calc R
H27B H 0.7774 0.2487 0.0596 0.087 Uiso 1 1 calc R
H27C H 0.7947 0.2299 0.1632 0.087 Uiso 1 1 calc R
C28 C 0.3893(5) 0.0926(6) 0.3957(6) 0.0438(17) Uani 1 1 d .
H28A H 0.3829 0.1628 0.3804 0.066 Uiso 1 1 calc R
H28B H 0.3719 0.0511 0.4742 0.066 Uiso 1 1 calc R
H28C H 0.3445 0.0717 0.3765 0.066 Uiso 1 1 calc R
C30 C 0.2627(5) -0.2190(5) 0.3661(5) 0.0304(13) Uani 1 1 d .
C31 C 0.3000(5) -0.2718(5) 0.3038(5) 0.0323(14) Uani 1 1 d .
C32 C 0.2436(6) -0.2832(5) 0.2560(6) 0.0422(17) Uani 1 1 d .
H32 H 0.2674 -0.3203 0.2154 0.051 Uiso 1 1 calc R
C33 C 0.1544(6) -0.2418(6) 0.2667(7) 0.0474(19) Uani 1 1 d .
C34 C 0.1170(5) -0.1937(6) 0.3323(6) 0.0453(18) Uani 1 1 d .
H34 H 0.0548 -0.1668 0.3419 0.054 Uiso 1 1 calc R
C35 C 0.1687(5) -0.1839(5) 0.3843(6) 0.0386(16) Uani 1 1 d .
C36 C 0.3961(6) -0.3167(6) 0.2890(7) 0.0478(19) Uani 1 1 d .
H36A H 0.4093 -0.3503 0.2434 0.072 Uiso 1 1 calc R
H36B H 0.3925 -0.3655 0.3611 0.072 Uiso 1 1 calc R
H36C H 0.4498 -0.2640 0.2529 0.072 Uiso 1 1 calc R
C37 C 0.0984(7) -0.2511(8) 0.2087(8) 0.069(3) Uani 1 1 d .
H37A H 0.0372 -0.2178 0.2250 0.103 Uiso 1 1 calc R
H37B H 0.0815 -0.3219 0.2348 0.103 Uiso 1 1 calc R
H37C H 0.1402 -0.2195 0.1291 0.103 Uiso 1 1 calc R
C38 C 0.1210(6) -0.1414(7) 0.4665(7) 0.055(2) Uani 1 1 d .
H38A H 0.1677 -0.1399 0.4949 0.082 Uiso 1 1 calc R
H38B H 0.0602 -0.1836 0.5278 0.082 Uiso 1 1 calc R
H38C H 0.1047 -0.0734 0.4298 0.082 Uiso 1 1 calc R
C40 C 0.1857(5) 0.3388(5) -0.0658(5) 0.0311(14) Uani 1 1 d .
C41 C 0.2222(5) 0.4373(5) -0.1436(6) 0.0358(15) Uani 1 1 d .
C42 C 0.1582(6) 0.5019(6) -0.1821(6) 0.0484(19) Uani 1 1 d .
H42 H 0.1805 0.5703 -0.2328 0.058 Uiso 1 1 calc R
C43 C 0.0619(6) 0.4655(6) -0.1458(7) 0.055(2) Uani 1 1 d .
H43 H 0.0206 0.5080 -0.1769 0.066 Uiso 1 1 calc R
C44 C 0.0254(6) 0.3694(6) -0.0658(7) 0.0485(19) Uani 1 1 d .
H44 H -0.0417 0.3470 -0.0397 0.058 Uiso 1 1 calc R
C45 C 0.0868(5) 0.3036(5) -0.0220(6) 0.0345(14) Uani 1 1 d .
C50 C 0.3250(5) 0.4775(5) -0.1789(6) 0.0404(17) Uani 1 1 d .
C51 C 0.3444(6) 0.4960(5) -0.1072(7) 0.0467(19) Uani 1 1 d .
C52 C 0.4391(7) 0.5343(6) -0.1421(8) 0.058(2) Uani 1 1 d .
H52 H 0.4521 0.5467 -0.0930 0.070 Uiso 1 1 calc R
C53 C 0.5145(7) 0.5552(6) -0.2427(9) 0.063(3) Uani 1 1 d .
C54 C 0.4943(6) 0.5388(6) -0.3142(8) 0.063(3) Uani 1 1 d .
H54 H 0.5459 0.5545 -0.3856 0.075 Uiso 1 1 calc R
C55 C 0.4005(6) 0.5000(5) -0.2856(7) 0.048(2) Uani 1 1 d .
C56 C 0.2639(7) 0.4778(6) 0.0058(7) 0.057(2) Uani 1 1 d .
H56A H 0.2016 0.4511 0.0174 0.086 Uiso 1 1 calc R
H56B H 0.2542 0.5410 0.0104 0.086 Uiso 1 1 calc R
H56C H 0.2841 0.4297 0.0624 0.086 Uiso 1 1 calc R
C57 C 0.6186(7) 0.5911(8) -0.2752(11) 0.088(4) Uani 1 1 d .
H57A H 0.6619 0.6021 -0.3508 0.132 Uiso 1 1 calc R
H57B H 0.6441 0.5405 -0.2251 0.132 Uiso 1 1 calc R
H57C H 0.6175 0.6538 -0.2710 0.132 Uiso 1 1 calc R
C58 C 0.3825(7) 0.4789(7) -0.3636(7) 0.064(3) Uani 1 1 d .
H58A H 0.3131 0.4525 -0.3298 0.095 Uiso 1 1 calc R
H58B H 0.4264 0.4295 -0.3801 0.095 Uiso 1 1 calc R
H58C H 0.3964 0.5408 -0.4319 0.095 Uiso 1 1 calc R
C60 C 0.0399(5) 0.2039(5) 0.0723(5) 0.0337(14) Uani 1 1 d .
C61 C 0.0410(5) 0.1207(5) 0.0552(6) 0.0366(15) Uani 1 1 d .
C62 C -0.0109(5) 0.0309(6) 0.1455(6) 0.0419(17) Uani 1 1 d .
H62 H -0.0092 -0.0261 0.1344 0.050 Uiso 1 1 calc R
C63 C -0.0644(5) 0.0218(6) 0.2503(6) 0.0436(17) Uani 1 1 d .
C64 C -0.0641(5) 0.1043(6) 0.2660(6) 0.0402(16) Uani 1 1 d .
H64 H -0.0995 0.0988 0.3380 0.048 Uiso 1 1 calc R
C65 C -0.0135(5) 0.1949(6) 0.1791(6) 0.0412(17) Uani 1 1 d .
C66 C 0.0944(6) 0.1286(6) -0.0592(7) 0.0481(19) Uani 1 1 d .
H66A H 0.1264 0.1966 -0.1121 0.072 Uiso 1 1 calc R
H66B H 0.0464 0.1132 -0.0787 0.072 Uiso 1 1 calc R
H66C H 0.1449 0.0810 -0.0610 0.072 Uiso 1 1 calc R
C67 C -0.1256(6) -0.0750(6) 0.3464(7) 0.057(2) Uani 1 1 d .
H67A H -0.1579 -0.0668 0.4136 0.085 Uiso 1 1 calc R
H67B H -0.0820 -0.1290 0.3563 0.085 Uiso 1 1 calc R
H67C H -0.1764 -0.0917 0.3313 0.085 Uiso 1 1 calc R
C68 C -0.0136(6) 0.2835(6) 0.1999(7) 0.054(2) Uani 1 1 d .
H68A H 0.0254 0.3414 0.1302 0.082 Uiso 1 1 calc R
H68B H 0.0158 0.2671 0.2510 0.082 Uiso 1 1 calc R
H68C H -0.0821 0.2993 0.2320 0.082 Uiso 1 1 calc R
O1 O 0.5602(3) -0.0735(3) 0.1231(3) 0.0237(8) Uani 1 1 d .
O2 O 0.5122(3) 0.1066(3) 0.0899(3) 0.0258(9) Uani 1 1 d .
O3 O 0.3791(3) -0.0621(3) 0.1147(3) 0.0270(9) Uani 1 1 d .
O4 O 0.3241(3) 0.0661(3) 0.2182(3) 0.0271(9) Uani 1 1 d .
O5 O 0.2600(3) 0.0924(3) 0.0424(3) 0.0262(9) Uani 1 1 d .
O6 O 0.4132(3) 0.2584(3) -0.0292(4) 0.0302(9) Uani 1 1 d .
O7 O 0.2196(3) 0.2173(3) 0.1295(4) 0.0321(10) Uani 1 1 d .
O8 O 0.3501(3) 0.2498(3) -0.1726(3) 0.0325(10) Uani 1 1 d .
H8 H 0.3897 0.2058 -0.1757 0.049 Uiso 1 1 calc R
Cl1 Cl 0.14468(14) 0.13340(17) 0.37810(15) 0.0513(5) Uani 1 1 d .
Cl2 Cl 0.59736(14) 0.32845(14) -0.02697(16) 0.0443(4) Uani 1 1 d .
Sb1 Sb 0.43236(3) -0.02127(3) 0.18309(3) 0.02023(9) Uani 1 1 d .
Sb2 Sb 0.28862(3) 0.23686(3) -0.02496(3) 0.02543(10) Uani 1 1 d .
Sb3 Sb 0.32728(3) -0.01858(3) 0.00660(3) 0.02273(10) Uani 1 1 d .
Sb4 Sb 0.18522(3) 0.07879(3) 0.23937(4) 0.03165(11) Uani 1 1 d .
Sb5 Sb 0.44053(3) 0.22584(3) 0.09606(4) 0.02936(11) Uani 1 1 d .

loop_
_atom_site_aniso_label
_atom_site_aniso_U_11
_atom_site_aniso_U_22
_atom_site_aniso_U_33
_atom_site_aniso_U_23
_atom_site_aniso_U_13
_atom_site_aniso_U_12
C1 0.21(2) 0.076(10) 0.132(14) 0.015(9) -0.118(16) -0.045(12)
C2 0.172(19) 0.125(15) 0.27(3) -0.073(17) -0.16(2) 0.028(14)
C3 0.142(15) 0.119(13) 0.075(9) -0.010(9) -0.017(10) -0.073(12)
C4 0.122(14) 0.172(19) 0.172(19) -0.100(17) -0.019(13) -0.036(14)
O9 0.122(8) 0.085(6) 0.072(5) -0.004(5) -0.037(5) -0.046(6)
C10 0.030(3) 0.022(3) 0.019(3) -0.008(2) -0.011(2) 0.006(2)
C11 0.036(3) 0.037(4) 0.024(3) -0.015(3) -0.013(3) 0.004(3)
C12 0.062(5) 0.052(5) 0.025(4) -0.006(3) -0.026(4) -0.008(4)
C13 0.078(6) 0.049(5) 0.023(4) 0.005(3) -0.026(4) -0.015(4)
C14 0.058(5) 0.044(4) 0.027(4) -0.004(3) -0.015(4) -0.011(4)
C15 0.034(3) 0.028(3) 0.022(3) -0.006(3) -0.010(3) -0.001(3)
C20 0.033(3) 0.039(4) 0.018(3) -0.012(3) -0.017(3) 0.004(3)
C21 0.039(4) 0.045(4) 0.030(3) -0.019(3) -0.022(3) 0.009(3)
C22 0.028(3) 0.061(5) 0.034(4) -0.022(4) -0.016(3) 0.006(3)
C23 0.040(4) 0.050(4) 0.032(4) -0.014(3) -0.017(3) -0.007(3)
C24 0.046(4) 0.045(4) 0.040(4) -0.024(3) -0.029(3) 0.009(3)
C25 0.029(3) 0.044(4) 0.030(3) -0.021(3) -0.015(3) 0.006(3)
C26 0.050(5) 0.056(5) 0.050(5) -0.030(4) -0.029(4) 0.014(4)
C27 0.049(5) 0.063(6) 0.059(5) -0.018(5) -0.028(4) -0.013(4)
C28 0.039(4) 0.056(5) 0.049(4) -0.034(4) -0.020(3) 0.011(3)
C30 0.026(3) 0.029(3) 0.026(3) -0.007(3) -0.007(3) -0.005(3)
C31 0.036(3) 0.026(3) 0.025(3) -0.007(3) -0.009(3) -0.003(3)
C32 0.051(4) 0.038(4) 0.038(4) -0.017(3) -0.016(3) -0.005(3)
C33 0.047(4) 0.044(4) 0.046(4) -0.006(4) -0.027(4) -0.014(3)
C34 0.031(4) 0.045(4) 0.048(4) -0.010(4) -0.017(3) -0.002(3)
C35 0.029(3) 0.039(4) 0.031(4) -0.010(3) -0.006(3) 0.001(3)
C36 0.051(5) 0.041(4) 0.052(5) -0.027(4) -0.018(4) 0.010(4)
C37 0.067(6) 0.073(6) 0.071(6) -0.023(5) -0.040(5) -0.013(5)
C38 0.051(5) 0.055(5) 0.042(4) -0.019(4) -0.012(4) 0.010(4)
C40 0.033(3) 0.030(3) 0.027(3) -0.011(3) -0.015(3) 0.012(3)
C41 0.032(3) 0.030(3) 0.035(4) -0.012(3) -0.012(3) 0.014(3)
C42 0.044(4) 0.035(4) 0.039(4) -0.003(3) -0.014(3) 0.015(3)
C43 0.048(5) 0.045(5) 0.060(5) -0.015(4) -0.029(4) 0.026(4)
C44 0.034(4) 0.049(5) 0.053(5) -0.016(4) -0.021(4) 0.011(3)
C45 0.028(3) 0.038(4) 0.035(4) -0.017(3) -0.014(3) 0.014(3)
C50 0.034(4) 0.025(3) 0.046(4) -0.013(3) -0.010(3) 0.012(3)
C51 0.052(5) 0.026(3) 0.059(5) -0.023(4) -0.019(4) 0.009(3)
C52 0.056(5) 0.038(4) 0.083(7) -0.034(5) -0.025(5) 0.004(4)
C53 0.050(5) 0.027(4) 0.094(7) -0.025(5) -0.019(5) 0.004(3)
C54 0.043(5) 0.027(4) 0.065(6) -0.008(4) 0.004(4) 0.008(3)
C55 0.044(4) 0.026(4) 0.047(4) -0.005(3) -0.011(4) 0.014(3)
C56 0.067(6) 0.045(5) 0.055(5) -0.030(4) -0.014(4) -0.001(4)
C57 0.054(6) 0.059(6) 0.134(11) -0.048(7) -0.022(6) 0.000(5)
C58 0.058(5) 0.062(6) 0.038(4) -0.010(4) -0.013(4) 0.023(4)
C60 0.024(3) 0.041(4) 0.034(4) -0.014(3) -0.015(3) 0.006(3)
C61 0.030(3) 0.044(4) 0.040(4) -0.020(3) -0.017(3) 0.005(3)
C62 0.037(4) 0.047(4) 0.051(4) -0.025(4) -0.024(3) 0.006(3)
C63 0.035(4) 0.048(4) 0.045(4) -0.012(4) -0.023(3) 0.001(3)
C64 0.027(3) 0.052(4) 0.031(4) -0.014(3) -0.011(3) 0.007(3)
C65 0.027(3) 0.047(4) 0.046(4) -0.021(4) -0.016(3) 0.016(3)
C66 0.051(5) 0.057(5) 0.052(5) -0.032(4) -0.027(4) 0.004(4)
C67 0.047(5) 0.054(5) 0.054(5) -0.009(4) -0.023(4) -0.012(4)
C68 0.052(5) 0.052(5) 0.052(5) -0.031(4) -0.011(4) 0.012(4)
O1 0.023(2) 0.023(2) 0.020(2) -0.0079(17) -0.0092(17) 0.0065(16)
O2 0.025(2) 0.023(2) 0.027(2) -0.0115(18) -0.0099(18) 0.0035(16)
O3 0.038(2) 0.023(2) 0.026(2) -0.0112(18) -0.0192(19) 0.0037(18)
O4 0.024(2) 0.031(2) 0.026(2) -0.0147(19) -0.0110(18) 0.0090(17)
O5 0.026(2) 0.021(2) 0.028(2) -0.0121(18) -0.0077(18) 0.0033(16)
O6 0.029(2) 0.033(2) 0.030(2) -0.012(2) -0.0159(19) 0.0017(18)
O7 0.040(2) 0.030(2) 0.028(2) -0.014(2) -0.017(2) 0.0125(19)
O8 0.038(2) 0.032(2) 0.025(2) -0.014(2) -0.014(2) 0.013(2)
Cl1 0.0457(10) 0.0738(13) 0.0391(10) -0.0370(10) -0.0141(8) 0.0200(10)
Cl2 0.0468(10) 0.0408(10) 0.0472(10) -0.0190(8) -0.0203(8) -0.0074(8)
Sb1 0.02240(19) 0.02181(19) 0.01638(18) -0.00896(15) -0.00901(15) 0.00556(14)
Sb2 0.0257(2) 0.0239(2) 0.0275(2) -0.01182(17) -0.01368(17) 0.00856(15)
Sb3 0.02185(19) 0.0251(2) 0.0234(2) -0.01107(17) -0.01152(16) 0.00198(15)
Sb4 0.0257(2) 0.0363(2) 0.0287(2) -0.0142(2) -0.01008(18) 0.00663(18)
Sb5 0.0345(2) 0.0282(2) 0.0328(2) -0.01862(19) -0.01657(19) 0.00652(17)

loop_
_atom_type_symbol
_atom_type_description
_atom_type_scat_dispersion_real
_atom_type_scat_dispersion_imag
_atom_type_scat_source
C C 0.0033 0.0016 'International Tables Vol C Tables 4.2.6.8 and 6.1.1.4'
H H 0.0000 0.0000 'International Tables Vol C Tables 4.2.6.8 and 6.1.1.4'
O O 0.0106 0.0060 'International Tables Vol C Tables 4.2.6.8 and 6.1.1.4'
Cl Cl 0.1484 0.1585 'International Tables Vol C Tables 4.2.6.8 and 6.1.1.4'
Sb Sb -0.5866 1.5461 'International Tables Vol C Tables 4.2.6.8 and 6.1.1.4'

loop_
_geom_angle_atom_site_label_1
_geom_angle_atom_site_label_2
_geom_angle_atom_site_label_3
_geom_angle
_geom_angle_site_symmetry_1
_geom_angle_site_symmetry_3
O9 C1 C2 112.8(14) . .
C4 C3 O9 111.0(13) . .
C1 O9 C3 114.9(12) . .
C15 C10 C11 122.6(6) . .
C15 C10 Sb1 120.6(4) . .
C11 C10 Sb1 116.7(4) . .
C12 C11 C10 117.5(6) . .
C12 C11 C20 120.3(6) . .
C10 C11 C20 122.2(5) . .
C13 C12 C11 121.2(7) . .
C12 C13 C14 120.4(7) . .
C15 C14 C13 120.2(7) . .
C10 C15 C14 118.1(6) . .
C10 C15 C30 123.0(5) . .
C14 C15 C30 118.9(6) . .
C25 C20 C21 119.8(6) . .
C25 C20 C11 120.6(6) . .
C21 C20 C11 119.5(6) . .
C22 C21 C20 119.1(6) . .
C22 C21 C26 119.9(6) . .
C20 C21 C26 121.0(7) . .
C23 C22 C21 122.4(6) . .
C22 C23 C24 117.6(7) . .
C22 C23 C27 121.9(7) . .
C24 C23 C27 120.5(7) . .
C25 C24 C23 121.7(7) . .
C24 C25 C20 119.1(6) . .
C24 C25 C28 120.6(6) . .
C20 C25 C28 120.1(6) . .
C35 C30 C31 119.8(6) . .
C35 C30 C15 119.2(6) . .
C31 C30 C15 121.1(6) . .
C30 C31 C32 118.5(6) . .
C30 C31 C36 121.7(6) . .
C32 C31 C36 119.8(6) . .
C33 C32 C31 121.8(7) . .
C32 C33 C34 118.6(7) . .
C32 C33 C37 120.2(8) . .
C34 C33 C37 121.2(8) . .
C33 C34 C35 121.3(7) . .
C34 C35 C30 119.7(7) . .
C34 C35 C38 120.5(7) . .
C30 C35 C38 119.7(7) . .
C41 C40 C45 122.1(6) . .
C41 C40 Sb2 118.1(5) . .
C45 C40 Sb2 119.6(5) . .
C40 C41 C42 118.7(7) . .
C40 C41 C50 121.4(6) . .
C42 C41 C50 119.7(6) . .
C43 C42 C41 119.6(7) . .
C44 C43 C42 121.1(7) . .
C43 C44 C45 120.5(7) . .
C40 C45 C44 117.7(6) . .
C40 C45 C60 124.6(6) . .
C44 C45 C60 117.6(6) . .
C51 C50 C55 120.2(7) . .
C51 C50 C41 119.5(6) . .
C55 C50 C41 120.3(7) . .
C52 C51 C50 118.4(8) . .
C52 C51 C56 119.8(8) . .
C50 C51 C56 121.8(7) . .
C53 C52 C51 123.6(9) . .
C52 C53 C54 117.7(8) . .
C52 C53 C57 122.0(11) . .
C54 C53 C57 120.2(10) . .
C53 C54 C55 122.5(8) . .
C54 C55 C50 117.6(9) . .
C54 C55 C58 121.0(8) . .
C50 C55 C58 121.4(8) . .
C61 C60 C65 119.3(7) . .
C61 C60 C45 121.0(6) . .
C65 C60 C45 119.5(6) . .
C62 C61 C60 118.6(6) . .
C62 C61 C66 120.6(6) . .
C60 C61 C66 120.8(7) . .
C63 C62 C61 122.4(7) . .
C64 C63 C62 118.3(7) . .
C64 C63 C67 120.0(7) . .
C62 C63 C67 121.6(7) . .
C63 C64 C65 121.4(7) . .
C64 C65 C60 119.9(7) . .
C64 C65 C68 119.8(7) . .
C60 C65 C68 120.2(7) . .
Sb3 O1 Sb1 119.54(19) 2_655 .
Sb1 O2 Sb5 116.1(2) . .
Sb1 O3 Sb3 145.6(2) . .
Sb4 O4 Sb1 138.6(2) . .
Sb4 O4 Sb5 116.67(18) . .
Sb1 O4 Sb5 94.06(15) . .
Sb2 O5 Sb3 135.6(2) . .
Sb2 O6 Sb5 127.2(2) . .
Sb4 O7 Sb2 114.1(2) . .
O3 Sb1 O2 115.17(17) . .
O3 Sb1 O1 91.47(17) . .
O2 Sb1 O1 83.45(16) . .
O3 Sb1 O4 94.57(17) . .
O2 Sb1 O4 81.63(17) . .
O1 Sb1 O4 165.08(17) . .
O3 Sb1 C10 116.1(2) . .
O2 Sb1 C10 128.7(2) . .
O1 Sb1 C10 95.76(19) . .
O4 Sb1 C10 93.80(19) . .
O6 Sb2 O8 93.12(19) . .
O6 Sb2 O5 106.32(18) . .
O8 Sb2 O5 92.83(17) . .
O6 Sb2 O7 89.56(19) . .
O8 Sb2 O7 176.64(19) . .
O5 Sb2 O7 84.48(17) . .
O6 Sb2 C40 131.0(2) . .
O8 Sb2 C40 89.6(2) . .
O5 Sb2 C40 122.5(2) . .
O7 Sb2 C40 90.2(2) . .
O6 Sb2 Sb4 94.92(13) . .
O8 Sb2 Sb4 145.08(13) . .
O5 Sb2 Sb4 52.32(12) . .
O7 Sb2 Sb4 32.41(12) . .
C40 Sb2 Sb4 109.93(17) . .
O3 Sb3 O1 99.64(17) . 2_655
O3 Sb3 O5 92.80(17) . .
O1 Sb3 O5 92.22(16) 2_655 .
O7 Sb4 O4 90.31(18) . .
O7 Sb4 Cl1 88.43(13) . .
O4 Sb4 Cl1 91.85(12) . .
O7 Sb4 Sb2 33.52(12) . .
O4 Sb4 Sb2 83.34(12) . .
Cl1 Sb4 Sb2 121.30(6) . .
O6 Sb5 O2 94.63(17) . .
O6 Sb5 Cl2 90.21(13) . .
O2 Sb5 Cl2 88.93(13) . .
O6 Sb5 O4 93.47(16) . .
O2 Sb5 O4 68.14(15) . .
Cl2 Sb5 O4 156.99(10) . .

loop_
_geom_bond_atom_site_label_1
_geom_bond_atom_site_label_2
_geom_bond_distance
_geom_bond_site_symmetry_2
C1 O9 1.342(19) .
C1 C2 1.48(3) .
C3 C4 1.41(2) .
C3 O9 1.435(19) .
C10 C15 1.390(9) .
C10 C11 1.398(8) .
C10 Sb1 2.146(6) .
C11 C12 1.396(9) .
C11 C20 1.489(9) .
C12 C13 1.368(11) .
C13 C14 1.401(11) .
C14 C15 1.391(9) .
C15 C30 1.485(9) .
C20 C25 1.397(9) .
C20 C21 1.401(9) .
C21 C22 1.398(10) .
C21 C26 1.521(10) .
C22 C23 1.375(10) .
C23 C24 1.404(10) .
C23 C27 1.502(10) .
C24 C25 1.397(10) .
C25 C28 1.513(9) .
C30 C35 1.401(9) .
C30 C31 1.403(9) .
C31 C32 1.408(10) .
C31 C36 1.488(10) .
C32 C33 1.382(11) .
C33 C34 1.384(11) .
C33 C37 1.522(11) .
C34 C35 1.392(10) .
C35 C38 1.528(10) .
C40 C41 1.390(9) .
C40 C45 1.395(9) .
C40 Sb2 2.129(6) .
C41 C42 1.401(9) .
C41 C50 1.504(10) .
C42 C43 1.388(12) .
C43 C44 1.371(11) .
C44 C45 1.411(9) .
C45 C60 1.487(10) .
C50 C51 1.392(11) .
C50 C55 1.413(10) .
C51 C52 1.383(11) .
C51 C56 1.519(11) .
C52 C53 1.356(13) .
C53 C54 1.378(14) .
C53 C57 1.510(13) .
C54 C55 1.402(12) .
C55 C58 1.498(13) .
C60 C61 1.398(9) .
C60 C65 1.405(10) .
C61 C62 1.394(10) .
C61 C66 1.511(10) .
C62 C63 1.378(10) .
C63 C64 1.378(11) .
C63 C67 1.520(11) .
C64 C65 1.384(10) .
C65 C68 1.515(10) .
O1 Sb3 1.953(4) 2_655
O1 Sb1 1.973(4) .
O2 Sb1 1.939(4) .
O2 Sb5 2.002(4) .
O3 Sb1 1.891(4) .
O3 Sb3 1.936(4) .
O4 Sb4 1.968(4) .
O4 Sb1 2.009(4) .
O4 Sb5 2.536(4) .
O5 Sb2 1.951(4) .
O5 Sb3 2.020(4) .
O6 Sb2 1.914(4) .
O6 Sb5 1.954(4) .
O7 Sb4 1.933(4) .
O7 Sb2 1.992(4) .
O8 Sb2 1.934(4) .
Cl1 Sb4 2.4211(18) .
Cl2 Sb5 2.4162(19) .
Sb2 Sb4 3.2933(8) .
Sb3 O1 1.953(4) 2_655
